data_7204376
loop_
_publ_author_name
'Yoshitake, Yasuyuki'
'Misaka, Junichi'
'Setoguchi, Koji'
'Abe, Masaki'
'Kawaji, Tomohiro'
'Eto, Masashi'
'Harano, Kazunobu'

_publ_section_title
;
 Non-hydroxylic clathrate hosts of [4 + 2]\p cycloadducts of
 phencyclone and N-arylmaleimides: recognition of aromatic guests
;
_journal_coden_ASTM JCSPGI
_journal_issue 9
_journal_name_full 'Journal of the Chemical Society, Perkin Transactions 2'
_journal_page_first 1611
_journal_page_last 1619
_journal_paper_doi 10.1039/b201915a
_journal_year 2002
_chemical_formula_sum 'C47 H35 N O4'
_chemical_formula_weight 677.80
_space_group_IT_number 14
_symmetry_cell_setting monoclinic
_symmetry_Int_Tables_number 14
_symmetry_space_group_name_Hall '-P 2yn'
_symmetry_space_group_name_H-M 'P 1 21/n 1'
_audit_creation_date 'Tue May 14 10:26:11 2002'
_audit_creation_method 'by teXsan'
_cell_angle_alpha 90
_cell_angle_beta 91.144(10)
_cell_angle_gamma 90
_cell_formula_units_Z 4
_cell_length_a 10.843(3)
_cell_length_b 13.916(2)
_cell_length_c 23.573(1)
_cell_measurement_reflns_used 25
_cell_measurement_temperature 293.2
_cell_measurement_theta_max 20.0
_cell_measurement_theta_min 18.5
_cell_volume 3556.2(11)
_computing_cell_refinement 'MSC/AFC Diffractometer Control'
_computing_data_collection 'MSC/AFC Diffractometer Control'
_computing_data_reduction 'teXsan Ver. 1.11'
_computing_publication_material 'teXsan Ver. 1.11'
_computing_structure_refinement 'teXsan Ver. 1.10'
_computing_structure_solution SAPI91
_diffrn_measured_fraction_theta_full 0.9991
_diffrn_measured_fraction_theta_max 0.9991
_diffrn_measurement_device_type 'Rigaku AFC7R'
_diffrn_measurement_method \w-2\q
_diffrn_radiation_type 'Mo K\a'
_diffrn_radiation_wavelength 0.7107
_diffrn_reflns_av_R_equivalents 0.039
_diffrn_reflns_limit_h_max 14
_diffrn_reflns_limit_h_min 0
_diffrn_reflns_limit_k_max 18
_diffrn_reflns_limit_k_min 0
_diffrn_reflns_limit_l_max 30
_diffrn_reflns_limit_l_min -30
_diffrn_reflns_number 8937
_diffrn_reflns_theta_full 27.50
_diffrn_reflns_theta_max 27.50
_diffrn_standards_decay_% 0.20
_diffrn_standards_interval_count 150
_diffrn_standards_number 3
_exptl_absorpt_coefficient_mu 0.000
_exptl_absorpt_correction_type none
_exptl_crystal_colour colorless
_exptl_crystal_density_diffrn 1.266
_exptl_crystal_density_method 'not measured'
_exptl_crystal_description prismatic
_exptl_crystal_size_max 0.300
_exptl_crystal_size_mid 0.200
_exptl_crystal_size_min 0.200
_refine_diff_density_max 0.25
_refine_diff_density_min -0.22
_refine_ls_extinction_method none
_refine_ls_goodness_of_fit_ref 1.225
_refine_ls_number_parameters 577
_refine_ls_number_reflns 6795
_refine_ls_R_factor_gt 0.0631
_refine_ls_shift/su_max 0.0033
_refine_ls_structure_factor_coef F
_refine_ls_weighting_details 'w = 1/[\s^2^(Fo) + 0.00230|Fo|^2^]'
_refine_ls_weighting_scheme calc
_refine_ls_wR_factor_ref 0.0992
_reflns_number_gt 4589
_reflns_number_total 8153
_reflns_threshold_expression F^2^>2.0\s(F^2^)
_cod_data_source_file b201915a.txt
_cod_data_source_block DA_PC_Nap_Butanone
_cod_original_cell_volume 3556(1)
_cod_original_formula_sum 'C47 H35 N O4 '
_cod_database_code 7204376

loop_
_symmetry_equiv_pos_as_xyz
x,y,z
1/2-x,1/2+y,1/2-z
-x,-y,-z
1/2+x,1/2-y,1/2+z

loop_
_atom_site_label
_atom_site_type_symbol
_atom_site_fract_x
_atom_site_fract_y
_atom_site_fract_z
_atom_site_U_iso_or_equiv
_atom_site_adp_type
_atom_site_occupancy
_atom_site_calc_flag
_atom_site_refinement_flags
_atom_site_disorder_assembly
_atom_site_disorder_group
O(8) O 1.0039(2) 0.2027(2) 1.02113(8) 0.0616(6) Uani 1.00 d . . .
O(34) O 0.8788(2) 0.0361(2) 0.81409(9) 0.0616(6) Uani 1.00 d . . .
O(36) O 1.1954(2) 0.2510(1) 0.80734(8) 0.0573(6) Uani 1.00 d . . .
O(52) O 0.7678(4) -0.0015(2) 0.1623(1) 0.132(1) Uani 1.00 d . . .
N(37) N 1.0347(2) 0.1446(2) 0.79779(8) 0.0404(6) Uani 1.00 d . . .
C(1) C 0.8980(2) 0.1548(2) 0.9307(1) 0.0400(7) Uani 1.00 d . . .
C(2) C 0.9964(2) 0.1054(2) 0.8933(1) 0.0378(6) Uani 1.00 d . . .
C(3) C 1.1047(2) 0.1786(2) 0.8907(1) 0.0358(6) Uani 1.00 d . . .
C(4) C 1.0623(2) 0.2665(2) 0.92647(10) 0.0355(6) Uani 1.00 d . . .
C(5) C 0.9491(2) 0.3085(2) 0.8959(1) 0.0365(6) Uani 1.00 d . . .
C(6) C 0.8531(2) 0.2443(2) 0.8986(1) 0.0394(6) Uani 1.00 d . . .
C(7) C 0.9901(2) 0.2078(2) 0.9712(1) 0.0410(7) Uani 1.00 d . . .
C(9) C 0.9379(2) 0.3979(2) 0.8656(1) 0.0405(7) Uani 1.00 d . . .
C(10) C 1.0376(3) 0.4611(2) 0.8579(1) 0.0565(9) Uani 1.00 d . . .
C(11) C 1.0211(4) 0.5457(2) 0.8281(2) 0.070(1) Uani 1.00 d . . .
C(12) C 0.9071(4) 0.5694(2) 0.8051(2) 0.071(1) Uani 1.00 d . . .
C(13) C 0.8089(3) 0.5093(2) 0.8114(1) 0.0610(10) Uani 1.00 d . . .
C(14) C 0.8200(2) 0.4217(2) 0.8414(1) 0.0445(7) Uani 1.00 d . . .
C(15) C 0.7350(2) 0.2633(2) 0.8720(1) 0.0434(7) Uani 1.00 d . . .
C(16) C 0.6384(3) 0.1960(3) 0.8693(1) 0.0547(9) Uani 1.00 d . . .
C(17) C 0.5267(3) 0.2199(3) 0.8448(1) 0.066(1) Uani 1.00 d . . .
C(18) C 0.5067(3) 0.3106(3) 0.8227(1) 0.068(1) Uani 1.00 d . . .
C(19) C 0.6001(3) 0.3762(3) 0.8229(1) 0.0593(9) Uani 1.00 d . . .
C(20) C 0.7174(2) 0.3551(2) 0.8464(1) 0.0462(7) Uani 1.00 d . . .
C(21) C 0.8083(2) 0.0931(2) 0.9621(1) 0.0477(8) Uani 1.00 d . . .
C(22) C 0.8050(3) -0.0059(2) 0.9573(1) 0.0600(9) Uani 1.00 d . . .
C(23) C 0.7241(4) -0.0595(3) 0.9897(2) 0.075(1) Uani 1.00 d . . .
C(24) C 0.6460(3) -0.0144(3) 1.0262(2) 0.078(1) Uani 1.00 d . . .
C(25) C 0.6479(3) 0.0836(4) 1.0310(2) 0.074(1) Uani 1.00 d . . .
C(26) C 0.7282(3) 0.1379(3) 0.9998(1) 0.0619(10) Uani 1.00 d . . .
C(27) C 1.1585(2) 0.3317(2) 0.9520(1) 0.0394(6) Uani 1.00 d . . .
C(28) C 1.2803(2) 0.3292(2) 0.9364(1) 0.0458(7) Uani 1.00 d . . .
C(29) C 1.3664(3) 0.3926(2) 0.9597(1) 0.0564(9) Uani 1.00 d . . .
C(30) C 1.3288(3) 0.4591(2) 0.9992(1) 0.0635(10) Uani 1.00 d . . .
C(31) C 1.2094(3) 0.4619(3) 1.0156(1) 0.066(1) Uani 1.00 d . . .
C(32) C 1.1239(3) 0.3992(2) 0.9923(1) 0.0569(9) Uani 1.00 d . . .
C(33) C 0.9588(2) 0.0880(2) 0.8320(1) 0.0422(7) Uani 1.00 d . . .
C(35) C 1.1212(2) 0.1983(2) 0.8283(1) 0.0389(6) Uani 1.00 d . . .
C(38) C 1.0342(2) 0.1385(2) 0.7363(1) 0.0422(7) Uani 1.00 d . . .
C(39) C 1.1223(3) 0.0852(2) 0.7110(1) 0.0507(8) Uani 1.00 d . . .
C(40) C 1.1238(3) 0.0774(3) 0.6516(1) 0.0613(10) Uani 1.00 d . . .
C(41) C 1.0365(3) 0.1237(2) 0.6195(1) 0.0581(9) Uani 1.00 d . . .
C(42) C 0.9444(3) 0.1798(2) 0.6445(1) 0.0504(8) Uani 1.00 d . . .
C(43) C 0.8527(4) 0.2269(3) 0.6125(1) 0.071(1) Uani 1.00 d . . .
C(44) C 0.7647(4) 0.2814(3) 0.6377(2) 0.082(1) Uani 1.00 d . . .
C(45) C 0.7662(4) 0.2921(3) 0.6968(1) 0.069(1) Uani 1.00 d . . .
C(46) C 0.8520(3) 0.2461(2) 0.7296(1) 0.0489(8) Uani 1.00 d . . .
C(47) C 0.9425(2) 0.1882(2) 0.7049(1) 0.0439(7) Uani 1.00 d . . .
C(48) C 0.5769(7) 0.0701(5) 0.1879(3) 0.160(3) Uani 1.00 d . . .
C(49) C 0.7132(8) 0.0711(4) 0.1728(2) 0.150(2) Uani 1.00 d . . .
C(50) C 0.765(1) 0.1638(6) 0.1734(3) 0.186(4) Uani 1.00 d . . .
C(51) C 0.8946(8) 0.1627(5) 0.1591(3) 0.152(3) Uani 1.00 d . . .
H(1) H 1.026(2) 0.047(2) 0.910(1) 0.038(6) Uiso 1.00 calc . . .
H(2) H 1.181(2) 0.151(2) 0.9058(10) 0.032(6) Uiso 1.00 calc . . .
H(3) H 1.117(3) 0.447(2) 0.877(1) 0.061(8) Uiso 1.00 calc . . .
H(4) H 1.094(3) 0.585(3) 0.831(2) 0.09(1) Uiso 1.00 calc . . .
H(5) H 0.899(3) 0.633(3) 0.781(2) 0.10(1) Uiso 1.00 calc . . .
H(6) H 0.727(3) 0.525(2) 0.791(1) 0.063(8) Uiso 1.00 calc . . .
H(7) H 0.653(2) 0.129(2) 0.885(1) 0.044(7) Uiso 1.00 calc . . .
H(8) H 0.470(3) 0.175(2) 0.841(1) 0.047(8) Uiso 1.00 calc . . .
H(9) H 0.424(3) 0.327(2) 0.807(1) 0.072(9) Uiso 1.00 calc . . .
H(10) H 0.581(3) 0.440(2) 0.808(1) 0.070(9) Uiso 1.00 calc . . .
H(11) H 0.865(3) -0.040(2) 0.930(2) 0.076(9) Uiso 1.00 calc . . .
H(12) H 0.728(3) -0.129(3) 0.988(1) 0.08(1) Uiso 1.00 calc . . .
H(13) H 0.588(3) -0.050(3) 1.047(2) 0.080(10) Uiso 1.00 calc . . .
H(14) H 0.592(3) 0.117(3) 1.054(2) 0.08(1) Uiso 1.00 calc . . .
H(15) H 0.737(3) 0.205(3) 1.004(2) 0.09(1) Uiso 1.00 calc . . .
H(16) H 1.311(3) 0.286(2) 0.909(1) 0.055(8) Uiso 1.00 calc . . .
H(17) H 1.449(3) 0.389(2) 0.944(1) 0.070(9) Uiso 1.00 calc . . .
H(18) H 1.388(3) 0.496(2) 1.018(1) 0.071(9) Uiso 1.00 calc . . .
H(19) H 1.184(3) 0.503(3) 1.043(2) 0.078(10) Uiso 1.00 calc . . .
H(20) H 1.047(3) 0.396(2) 1.003(1) 0.058(9) Uiso 1.00 calc . . .
H(21) H 1.178(3) 0.058(2) 0.736(1) 0.056(8) Uiso 1.00 calc . . .
H(22) H 1.182(3) 0.047(2) 0.633(1) 0.062(9) Uiso 1.00 calc . . .
H(23) H 1.047(3) 0.123(2) 0.580(1) 0.056(8) Uiso 1.00 calc . . .
H(24) H 0.845(4) 0.224(3) 0.568(2) 0.10(1) Uiso 1.00 calc . . .
H(25) H 0.701(4) 0.308(3) 0.617(2) 0.12(1) Uiso 1.00 calc . . .
H(26) H 0.702(3) 0.331(2) 0.716(1) 0.075(9) Uiso 1.00 calc . . .
H(27) H 0.849(3) 0.255(2) 0.770(1) 0.064(9) Uiso 1.00 calc . . .
H(28) H 0.5292 0.1276 0.1953 0.1267 Uiso 1.00 calc . . .
H(29) H 0.5188 0.0414 0.1537 0.1267 Uiso 1.00 calc . . .
H(30) H 0.5481 0.0236 0.2175 0.1267 Uiso 1.00 calc . . .
H(31) H 0.7192 0.2017 0.1468 0.1267 Uiso 1.00 calc . . .
H(32) H 0.7547 0.1899 0.2105 0.1267 Uiso 1.00 calc . . .
H(33) H 0.9431 0.1256 0.1858 0.1267 Uiso 1.00 calc . . .
H(34) H 0.9076 0.1370 0.1221 0.1267 Uiso 1.00 calc . . .
H(35) H 0.9273 0.2274 0.1597 0.1267 Uiso 1.00 calc . . .

loop_
_atom_site_aniso_label
_atom_site_aniso_U_11
_atom_site_aniso_U_22
_atom_site_aniso_U_33
_atom_site_aniso_U_12
_atom_site_aniso_U_13
_atom_site_aniso_U_23
O(8) 0.069(1) 0.081(1) 0.0340(10) -0.009(1) -0.0011(9) 0.0010(10)
O(34) 0.069(1) 0.063(1) 0.054(1) -0.030(1) -0.0010(10) -0.008(1)
O(36) 0.064(1) 0.064(1) 0.045(1) -0.027(1) 0.0085(9) -0.0041(9)
O(52) 0.212(4) 0.091(2) 0.093(2) 0.093(2) -0.016(2) -0.012(2)
N(37) 0.045(1) 0.041(1) 0.035(1) -0.0072(9) 0.0009(9) -0.0035(9)
C(1) 0.037(1) 0.044(1) 0.039(1) -0.001(1) 0.0003(10) 0.002(1)
C(2) 0.043(1) 0.034(1) 0.037(1) 0.001(1) 0.000(1) 0.002(1)
C(3) 0.035(1) 0.036(1) 0.036(1) 0.004(1) -0.0014(10) -0.0037(10)
C(4) 0.036(1) 0.035(1) 0.035(1) 0.003(1) -0.0012(9) -0.0029(10)
C(5) 0.034(1) 0.037(1) 0.039(1) 0.0036(10) -0.0026(9) -0.005(1)
C(6) 0.039(1) 0.042(1) 0.037(1) 0.003(1) 0.0022(10) -0.003(1)
C(7) 0.038(1) 0.042(1) 0.042(1) 0.007(1) 0.001(1) -0.001(1)
C(9) 0.047(1) 0.033(1) 0.041(1) 0.006(1) -0.003(1) -0.005(1)
C(10) 0.059(2) 0.039(1) 0.072(2) -0.001(1) -0.011(2) 0.004(1)
C(11) 0.079(2) 0.043(2) 0.086(3) -0.004(2) -0.011(2) 0.010(2)
C(12) 0.087(3) 0.041(2) 0.086(3) 0.010(2) -0.009(2) 0.016(2)
C(13) 0.067(2) 0.051(2) 0.065(2) 0.019(2) -0.008(2) 0.005(1)
C(14) 0.051(1) 0.042(1) 0.040(1) 0.015(1) 0.000(1) -0.008(1)
C(15) 0.036(1) 0.056(2) 0.038(1) 0.004(1) 0.002(1) -0.005(1)
C(16) 0.041(1) 0.070(2) 0.054(2) -0.005(1) 0.001(1) -0.001(2)
C(17) 0.035(1) 0.097(3) 0.065(2) -0.010(2) 0.001(1) -0.008(2)
C(18) 0.040(2) 0.098(3) 0.065(2) 0.017(2) -0.003(1) 0.004(2)
C(19) 0.048(2) 0.072(2) 0.058(2) 0.019(2) 0.001(1) -0.003(2)
C(20) 0.045(1) 0.054(2) 0.039(1) 0.013(1) 0.000(1) -0.007(1)
C(21) 0.043(1) 0.059(2) 0.040(1) -0.009(1) 0.001(1) 0.006(1)
C(22) 0.062(2) 0.058(2) 0.060(2) -0.013(2) 0.006(2) 0.008(2)
C(23) 0.084(3) 0.072(2) 0.070(2) -0.025(2) 0.002(2) 0.017(2)
C(24) 0.064(2) 0.110(3) 0.059(2) -0.033(2) 0.001(2) 0.030(2)
C(25) 0.057(2) 0.110(3) 0.056(2) -0.006(2) 0.016(2) 0.007(2)
C(26) 0.056(2) 0.077(2) 0.053(2) -0.006(2) 0.011(1) 0.005(2)
C(27) 0.042(1) 0.038(1) 0.037(1) 0.003(1) -0.0040(10) -0.002(1)
C(28) 0.045(1) 0.049(2) 0.043(1) -0.004(1) -0.003(1) -0.005(1)
C(29) 0.051(2) 0.062(2) 0.056(2) -0.014(1) -0.004(1) -0.005(1)
C(30) 0.062(2) 0.066(2) 0.061(2) -0.015(2) -0.018(2) -0.010(2)
C(31) 0.072(2) 0.063(2) 0.062(2) -0.005(2) -0.005(2) -0.028(2)
C(32) 0.050(2) 0.060(2) 0.061(2) 0.002(1) -0.002(1) -0.019(1)
C(33) 0.047(1) 0.035(1) 0.045(1) -0.004(1) 0.001(1) -0.001(1)
C(35) 0.039(1) 0.037(1) 0.040(1) 0.000(1) 0.002(1) -0.005(1)
C(38) 0.048(1) 0.039(1) 0.040(1) -0.006(1) 0.000(1) -0.007(1)
C(39) 0.052(2) 0.053(2) 0.046(2) 0.007(1) -0.001(1) -0.012(1)
C(40) 0.061(2) 0.067(2) 0.056(2) 0.005(2) 0.009(1) -0.020(2)
C(41) 0.067(2) 0.066(2) 0.041(2) 0.000(2) 0.002(1) -0.011(1)
C(42) 0.062(2) 0.051(2) 0.038(1) -0.005(1) 0.002(1) -0.005(1)
C(43) 0.089(3) 0.077(2) 0.047(2) 0.016(2) 0.002(2) 0.006(2)
C(44) 0.091(3) 0.097(3) 0.059(2) 0.032(2) -0.005(2) 0.009(2)
C(45) 0.078(2) 0.071(2) 0.059(2) 0.025(2) 0.004(2) 0.006(2)
C(46) 0.057(2) 0.047(2) 0.043(1) 0.008(1) 0.007(1) -0.001(1)
C(47) 0.050(1) 0.036(1) 0.046(1) -0.005(1) 0.003(1) -0.002(1)
C(48) 0.202(6) 0.162(6) 0.117(4) 0.112(5) 0.071(4) 0.020(4)
C(49) 0.302(9) 0.092(3) 0.055(2) 0.116(5) -0.019(4) -0.010(2)
C(50) 0.32(1) 0.145(6) 0.094(4) 0.141(7) -0.036(5) -0.041(4)
C(51) 0.209(7) 0.102(4) 0.144(6) 0.051(5) -0.004(5) -0.022(4)

loop_
_atom_type_symbol
_atom_type_description
_atom_type_scat_dispersion_real
_atom_type_scat_dispersion_imag
_atom_type_scat_source
C C 0.003 0.002
;International Tables for Crystallography
(1992, Vol. C, Tables 4.2.6.8 and 6.1.1.1)
;
H H 0.000 0.000
;International Tables for Crystallography
(1992, Vol. C, Table 6.1.1.2)
;
O O 0.011 0.006
;International Tables for Crystallography
(1992, Vol. C, Tables 4.2.6.8 and 6.1.1.1)
;
N N 0.006 0.003
;International Tables for Crystallography
(1992, Vol. C, Tables 4.2.6.8 and 6.1.1.1)
;

loop_
_geom_angle_atom_site_label_1
_geom_angle_atom_site_label_2
_geom_angle_atom_site_label_3
_geom_angle
_geom_angle_site_symmetry_1
_geom_angle_site_symmetry_2
_geom_angle_site_symmetry_3
_geom_angle_publ_flag
C(33) N(37) C(35) 113.7(2) . . . yes
C(33) N(37) C(38) 123.3(2) . . . yes
C(35) N(37) C(38) 122.5(2) . . . yes
C(2) C(1) C(6) 107.0(2) . . . yes
C(2) C(1) C(7) 96.8(2) . . . yes
C(2) C(1) C(21) 118.9(2) . . . yes
C(6) C(1) C(7) 96.4(2) . . . yes
C(6) C(1) C(21) 120.3(2) . . . yes
C(7) C(1) C(21) 112.5(2) . . . yes
C(1) C(2) C(3) 105.0(2) . . . yes
C(1) C(2) C(33) 115.9(2) . . . yes
C(3) C(2) C(33) 104.8(2) . . . yes
C(2) C(3) C(4) 105.2(2) . . . yes
C(2) C(3) C(35) 105.2(2) . . . yes
C(4) C(3) C(35) 115.2(2) . . . yes
C(3) C(4) C(5) 106.7(2) . . . yes
C(3) C(4) C(7) 96.5(2) . . . yes
C(3) C(4) C(27) 118.7(2) . . . yes
C(5) C(4) C(7) 96.3(2) . . . yes
C(5) C(4) C(27) 120.3(2) . . . yes
C(7) C(4) C(27) 113.6(2) . . . yes
C(4) C(5) C(6) 109.4(2) . . . yes
C(4) C(5) C(9) 128.6(2) . . . yes
C(6) C(5) C(9) 121.9(2) . . . yes
C(1) C(6) C(5) 108.6(2) . . . yes
C(1) C(6) C(15) 129.5(2) . . . yes
C(5) C(6) C(15) 121.9(2) . . . yes
O(8) C(7) C(1) 130.4(2) . . . yes
O(8) C(7) C(4) 130.4(2) . . . yes
C(1) C(7) C(4) 99.1(2) . . . yes
C(5) C(9) C(10) 123.2(2) . . . yes
C(5) C(9) C(14) 117.7(2) . . . yes
C(10) C(9) C(14) 119.2(2) . . . yes
C(9) C(10) C(11) 120.4(3) . . . yes
C(10) C(11) C(12) 120.6(3) . . . yes
C(11) C(12) C(13) 120.4(3) . . . yes
C(12) C(13) C(14) 121.6(3) . . . yes
C(9) C(14) C(13) 117.8(3) . . . yes
C(9) C(14) C(20) 120.0(2) . . . yes
C(13) C(14) C(20) 122.2(3) . . . yes
C(6) C(15) C(16) 123.6(3) . . . yes
C(6) C(15) C(20) 117.4(2) . . . yes
C(16) C(15) C(20) 119.0(2) . . . yes
C(15) C(16) C(17) 120.5(3) . . . yes
C(16) C(17) C(18) 120.7(3) . . . yes
C(17) C(18) C(19) 120.0(3) . . . yes
C(18) C(19) C(20) 121.8(3) . . . yes
C(14) C(20) C(15) 120.7(2) . . . yes
C(14) C(20) C(19) 121.4(3) . . . yes
C(15) C(20) C(19) 117.8(3) . . . yes
C(1) C(21) C(22) 123.0(3) . . . yes
C(1) C(21) C(26) 118.3(3) . . . yes
C(22) C(21) C(26) 118.7(3) . . . yes
C(21) C(22) C(23) 120.3(3) . . . yes
C(22) C(23) C(24) 120.2(4) . . . yes
C(23) C(24) C(25) 120.0(3) . . . yes
C(24) C(25) C(26) 120.8(4) . . . yes
C(21) C(26) C(25) 120.1(4) . . . yes
C(4) C(27) C(28) 122.8(2) . . . yes
C(4) C(27) C(32) 119.1(2) . . . yes
C(28) C(27) C(32) 118.1(2) . . . yes
C(27) C(28) C(29) 121.2(3) . . . yes
C(28) C(29) C(30) 119.2(3) . . . yes
C(29) C(30) C(31) 120.5(3) . . . yes
C(30) C(31) C(32) 120.3(3) . . . yes
C(27) C(32) C(31) 120.7(3) . . . yes
O(34) C(33) N(37) 124.4(2) . . . yes
O(34) C(33) C(2) 127.7(2) . . . yes
N(37) C(33) C(2) 108.0(2) . . . yes
O(36) C(35) N(37) 124.5(2) . . . yes
O(36) C(35) C(3) 127.2(2) . . . yes
N(37) C(35) C(3) 108.3(2) . . . yes
N(37) C(38) C(39) 118.9(2) . . . yes
N(37) C(38) C(47) 119.0(2) . . . yes
C(39) C(38) C(47) 122.2(3) . . . yes
C(38) C(39) C(40) 120.2(3) . . . yes
C(39) C(40) C(41) 119.7(3) . . . yes
C(40) C(41) C(42) 121.5(3) . . . yes
C(41) C(42) C(43) 122.6(3) . . . yes
C(41) C(42) C(47) 119.1(3) . . . yes
C(43) C(42) C(47) 118.3(3) . . . yes
C(42) C(43) C(44) 121.4(3) . . . yes
C(43) C(44) C(45) 119.8(3) . . . yes
C(44) C(45) C(46) 120.7(3) . . . yes
C(45) C(46) C(47) 120.8(3) . . . yes
C(38) C(47) C(42) 117.4(2) . . . yes
C(38) C(47) C(46) 123.7(2) . . . yes
C(42) C(47) C(46) 118.9(3) . . . yes
O(52) C(49) C(48) 121.6(7) . . . yes
O(52) C(49) C(50) 125.1(8) . . . yes
C(48) C(49) C(50) 113.3(5) . . . yes
C(49) C(50) C(51) 112.1(6) . . . yes

loop_
_geom_bond_atom_site_label_1
_geom_bond_atom_site_label_2
_geom_bond_distance
_geom_bond_site_symmetry_1
_geom_bond_site_symmetry_2
_geom_bond_publ_flag
O(8) C(7) 1.185(3) . . yes
O(34) C(33) 1.199(3) . . yes
O(36) C(35) 1.201(3) . . yes
O(52) C(49) 1.201(5) . . yes
N(37) C(33) 1.405(3) . . yes
N(37) C(35) 1.389(3) . . yes
N(37) C(38) 1.451(3) . . yes
C(1) C(2) 1.558(3) . . yes
C(1) C(6) 1.533(4) . . yes
C(1) C(7) 1.553(3) . . yes
C(1) C(21) 1.503(4) . . yes
C(2) C(3) 1.557(3) . . yes
C(2) C(33) 1.514(4) . . yes
C(3) C(4) 1.560(3) . . yes
C(3) C(35) 1.511(3) . . yes
C(4) C(5) 1.528(3) . . yes
C(4) C(7) 1.558(3) . . yes
C(4) C(27) 1.499(3) . . yes
C(5) C(6) 1.373(3) . . yes
C(5) C(9) 1.439(4) . . yes
C(6) C(15) 1.439(3) . . yes
C(9) C(10) 1.408(4) . . yes
C(9) C(14) 1.428(4) . . yes
C(10) C(11) 1.380(4) . . yes
C(11) C(12) 1.380(5) . . yes
C(12) C(13) 1.365(5) . . yes
C(13) C(14) 1.414(4) . . yes
C(14) C(20) 1.454(4) . . yes
C(15) C(16) 1.406(4) . . yes
C(15) C(20) 1.424(4) . . yes
C(16) C(17) 1.372(4) . . yes
C(17) C(18) 1.381(5) . . yes
C(18) C(19) 1.363(5) . . yes
C(19) C(20) 1.409(4) . . yes
C(21) C(22) 1.383(4) . . yes
C(21) C(26) 1.401(4) . . yes
C(22) C(23) 1.392(4) . . yes
C(23) C(24) 1.372(6) . . yes
C(24) C(25) 1.369(6) . . yes
C(25) C(26) 1.377(5) . . yes
C(27) C(28) 1.378(4) . . yes
C(27) C(32) 1.393(4) . . yes
C(28) C(29) 1.390(4) . . yes
C(29) C(30) 1.378(5) . . yes
C(30) C(31) 1.360(5) . . yes
C(31) C(32) 1.379(4) . . yes
C(38) C(39) 1.358(4) . . yes
C(38) C(47) 1.409(4) . . yes
C(39) C(40) 1.406(4) . . yes
C(40) C(41) 1.360(5) . . yes
C(41) C(42) 1.406(4) . . yes
C(42) C(43) 1.399(4) . . yes
C(42) C(47) 1.430(4) . . yes
C(43) C(44) 1.365(5) . . yes
C(44) C(45) 1.401(5) . . yes
C(45) C(46) 1.357(4) . . yes
C(46) C(47) 1.405(4) . . yes
C(48) C(49) 1.53(1) . . yes
C(49) C(50) 1.41(1) . . yes
C(50) C(51) 1.45(1) . . yes

loop_
_geom_contact_atom_site_label_1
_geom_contact_atom_site_label_2
_geom_contact_distance
_geom_contact_site_symmetry_1
_geom_contact_site_symmetry_2
_geom_contact_publ_flag
O(8) C(22) 3.466(4) . 3_757 ?
O(8) C(51) 3.527(8) . 1_556 ?
O(8) C(23) 3.573(5) . 3_757 ?
O(34) C(13) 3.576(4) . 2_646 ?
O(36) C(50) 3.470(6) . 4_555 ?
O(36) C(18) 3.488(4) . 1_655 ?
O(36) O(52) 3.565(4) . 3_756 ?
O(52) C(35) 2.998(4) . 3_756 ?
O(52) N(37) 3.059(4) . 3_756 ?
O(52) C(3) 3.100(4) . 3_756 ?
O(52) C(33) 3.200(4) . 3_756 ?
O(52) C(2) 3.236(4) . 3_756 ?
O(52) C(39) 3.400(4) . 3_756 ?
O(52) C(24) 3.448(5) . 1_554 ?
O(52) C(25) 3.537(5) . 1_554 ?
C(24) C(24) 3.399(8) . 3_657 ?
C(24) C(25) 3.567(5) . 3_657 ?
C(25) C(49) 3.408(6) . 1_556 ?

loop_
_geom_torsion_atom_site_label_1
_geom_torsion_atom_site_label_2
_geom_torsion_atom_site_label_3
_geom_torsion_atom_site_label_4
_geom_torsion
_geom_torsion_site_symmetry_1
_geom_torsion_site_symmetry_2
_geom_torsion_site_symmetry_3
_geom_torsion_site_symmetry_4
_geom_torsion_publ_flag
O(8) C(7) C(1) C(2) -120.6(3) . . . . yes
O(8) C(7) C(1) C(6) 131.3(3) . . . . yes
O(8) C(7) C(1) C(21) 4.6(4) . . . . yes
O(8) C(7) C(4) C(3) 120.6(3) . . . . yes
O(8) C(7) C(4) C(5) -131.8(3) . . . . yes
O(8) C(7) C(4) C(27) -4.7(4) . . . . yes
O(34) C(33) N(37) C(35) -179.6(3) . . . . yes
O(34) C(33) N(37) C(38) -7.1(4) . . . . yes
O(34) C(33) C(2) C(1) -65.1(4) . . . . yes
O(34) C(33) C(2) C(3) 179.7(3) . . . . yes
O(34) C(33) C(2) H(1) 63(1) . . . . no
O(36) C(35) N(37) C(33) 179.6(3) . . . . yes
O(36) C(35) N(37) C(38) 7.0(4) . . . . yes
O(36) C(35) C(3) C(2) -179.9(3) . . . . yes
O(36) C(35) C(3) C(4) 64.8(3) . . . . yes
O(36) C(35) C(3) H(2) -60(1) . . . . no
O(52) C(49) C(48) H(28) -177.6 . . . . no
O(52) C(49) C(48) H(29) -61.1 . . . . no
O(52) C(49) C(48) H(30) 49.0 . . . . no
O(52) C(49) C(50) C(51) 0.4(8) . . . . yes
O(52) C(49) C(50) H(31) 121.9 . . . . no
O(52) C(49) C(50) H(32) -121.1 . . . . no
N(37) C(33) C(2) C(1) 114.8(2) . . . . yes
N(37) C(33) C(2) C(3) -0.4(3) . . . . yes
N(37) C(33) C(2) H(1) -116(1) . . . . no
N(37) C(35) C(3) C(2) 0.1(3) . . . . yes
N(37) C(35) C(3) C(4) -115.2(2) . . . . yes
N(37) C(35) C(3) H(2) 119(1) . . . . no
N(37) C(38) C(39) C(40) 179.6(3) . . . . yes
N(37) C(38) C(39) H(21) -2(2) . . . . no
N(37) C(38) C(47) C(42) -179.5(2) . . . . yes
N(37) C(38) C(47) C(46) 1.8(4) . . . . yes
C(1) C(2) C(3) C(4) -0.3(2) . . . . yes
C(1) C(2) C(3) C(35) -122.4(2) . . . . yes
C(1) C(2) C(3) H(2) 120(1) . . . . no
C(1) C(6) C(5) C(4) -0.7(3) . . . . yes
C(1) C(6) C(5) C(9) 176.6(2) . . . . yes
C(1) C(6) C(15) C(16) -3.2(4) . . . . yes
C(1) C(6) C(15) C(20) 178.0(2) . . . . yes
C(1) C(7) C(4) C(3) -57.3(2) . . . . yes
C(1) C(7) C(4) C(5) 50.3(2) . . . . yes
C(1) C(7) C(4) C(27) 177.4(2) . . . . yes
C(1) C(21) C(22) C(23) 176.6(3) . . . . yes
C(1) C(21) C(22) H(11) -2(2) . . . . no
C(1) C(21) C(26) C(25) -177.5(3) . . . . yes
C(1) C(21) C(26) H(15) -1(2) . . . . no
C(2) C(1) C(6) C(5) -66.6(2) . . . . yes
C(2) C(1) C(6) C(15) 110.8(3) . . . . yes
C(2) C(1) C(7) C(4) 57.3(2) . . . . yes
C(2) C(1) C(21) C(22) -3.1(4) . . . . yes
C(2) C(1) C(21) C(26) 173.9(2) . . . . yes
C(2) C(3) C(4) C(5) -64.0(2) . . . . yes
C(2) C(3) C(4) C(7) 34.6(2) . . . . yes
C(2) C(3) C(4) C(27) 156.1(2) . . . . yes
C(2) C(33) N(37) C(35) 0.5(3) . . . . yes
C(2) C(33) N(37) C(38) 173.0(2) . . . . yes
C(3) C(2) C(1) C(6) 64.6(2) . . . . yes
C(3) C(2) C(1) C(7) -34.2(2) . . . . yes
C(3) C(2) C(1) C(21) -154.7(2) . . . . yes
C(3) C(4) C(5) C(6) 67.3(2) . . . . yes
C(3) C(4) C(5) C(9) -109.8(3) . . . . yes
C(3) C(4) C(27) C(28) 13.2(4) . . . . yes
C(3) C(4) C(27) C(32) -168.2(2) . . . . yes
C(3) C(35) N(37) C(33) -0.4(3) . . . . yes
C(3) C(35) N(37) C(38) -172.9(2) . . . . yes
C(4) C(3) C(2) C(33) 122.2(2) . . . . yes
C(4) C(3) C(2) H(1) -120(1) . . . . no
C(4) C(5) C(6) C(15) -178.3(2) . . . . yes
C(4) C(5) C(9) C(10) 2.6(4) . . . . yes
C(4) C(5) C(9) C(14) -178.8(2) . . . . yes
C(4) C(7) C(1) C(6) -50.8(2) . . . . yes
C(4) C(7) C(1) C(21) -177.5(2) . . . . yes
C(4) C(27) C(28) C(29) 178.1(3) . . . . yes
C(4) C(27) C(28) H(16) 0(2) . . . . no
C(4) C(27) C(32) C(31) -178.4(3) . . . . yes
C(4) C(27) C(32) H(20) 5(2) . . . . no
C(5) C(4) C(3) C(35) 51.3(3) . . . . yes
C(5) C(4) C(3) H(2) 174(1) . . . . no
C(5) C(4) C(27) C(28) -121.2(3) . . . . yes
C(5) C(4) C(27) C(32) 57.4(3) . . . . yes
C(5) C(6) C(1) C(7) 32.6(2) . . . . yes
C(5) C(6) C(1) C(21) 153.4(2) . . . . yes
C(5) C(6) C(15) C(16) 173.8(2) . . . . yes
C(5) C(6) C(15) C(20) -5.0(4) . . . . yes
C(5) C(9) C(10) C(11) 179.6(3) . . . . yes
C(5) C(9) C(10) H(3) -6(2) . . . . no
C(5) C(9) C(14) C(13) -179.6(2) . . . . yes
C(5) C(9) C(14) C(20) -1.8(3) . . . . yes
C(6) C(1) C(2) C(33) -50.5(3) . . . . yes
C(6) C(1) C(2) H(1) -177(1) . . . . no
C(6) C(1) C(21) C(22) 132.3(3) . . . . yes
C(6) C(1) C(21) C(26) -50.7(4) . . . . yes
C(6) C(5) C(4) C(7) -31.4(2) . . . . yes
C(6) C(5) C(4) C(27) -153.5(2) . . . . yes
C(6) C(5) C(9) C(10) -174.2(3) . . . . yes
C(6) C(5) C(9) C(14) 4.4(3) . . . . yes
C(6) C(15) C(16) C(17) 177.9(3) . . . . yes
C(6) C(15) C(16) H(7) -2(1) . . . . no
C(6) C(15) C(20) C(14) 7.4(4) . . . . yes
C(6) C(15) C(20) C(19) -176.7(2) . . . . yes
C(7) C(1) C(2) C(33) -149.3(2) . . . . yes
C(7) C(1) C(2) H(1) 83(1) . . . . no
C(7) C(1) C(6) C(15) -150.1(2) . . . . yes
C(7) C(1) C(21) C(22) -115.2(3) . . . . yes
C(7) C(1) C(21) C(26) 61.9(3) . . . . yes
C(7) C(4) C(3) C(35) 149.9(2) . . . . yes
C(7) C(4) C(3) H(2) -86(1) . . . . no
C(7) C(4) C(5) C(9) 151.5(2) . . . . yes
C(7) C(4) C(27) C(28) 125.5(3) . . . . yes
C(7) C(4) C(27) C(32) -55.9(3) . . . . yes
C(9) C(5) C(4) C(27) 29.4(4) . . . . yes
C(9) C(5) C(6) C(15) -0.9(4) . . . . yes
C(9) C(10) C(11) C(12) -0.4(5) . . . . yes
C(9) C(10) C(11) H(4) 172(2) . . . . no
C(9) C(14) C(13) C(12) 0.3(4) . . . . yes
C(9) C(14) C(13) H(6) 174(2) . . . . no
C(9) C(14) C(20) C(15) -4.1(4) . . . . yes
C(9) C(14) C(20) C(19) -179.8(2) . . . . yes
C(10) C(9) C(14) C(13) -1.0(4) . . . . yes
C(10) C(9) C(14) C(20) 176.8(2) . . . . yes
C(10) C(11) C(12) C(13) -0.3(6) . . . . yes
C(10) C(11) C(12) H(5) -177(2) . . . . no
C(11) C(10) C(9) C(14) 1.0(4) . . . . yes
C(11) C(12) C(13) C(14) 0.4(6) . . . . yes
C(11) C(12) C(13) H(6) -174(2) . . . . no
C(12) C(11) C(10) H(3) -174(2) . . . . no
C(12) C(13) C(14) C(20) -177.5(3) . . . . yes
C(13) C(12) C(11) H(4) -171(2) . . . . no
C(13) C(14) C(20) C(15) 173.6(3) . . . . yes
C(13) C(14) C(20) C(19) -2.1(4) . . . . yes
C(14) C(9) C(10) H(3) 175(2) . . . . no
C(14) C(13) C(12) H(5) 177(2) . . . . no
C(14) C(20) C(15) C(16) -171.4(2) . . . . yes
C(14) C(20) C(19) C(18) 173.7(3) . . . . yes
C(14) C(20) C(19) H(10) -9(2) . . . . no
C(15) C(6) C(1) C(21) -29.2(4) . . . . yes
C(15) C(16) C(17) C(18) -0.3(5) . . . . yes
C(15) C(16) C(17) H(8) 175(2) . . . . no
C(15) C(20) C(19) C(18) -2.1(4) . . . . yes
C(15) C(20) C(19) H(10) 174(2) . . . . no
C(16) C(15) C(20) C(19) 4.4(4) . . . . yes
C(16) C(17) C(18) C(19) 2.8(5) . . . . yes
C(16) C(17) C(18) H(9) -177(2) . . . . no
C(17) C(16) C(15) C(20) -3.2(4) . . . . yes
C(17) C(18) C(19) C(20) -1.5(5) . . . . yes
C(17) C(18) C(19) H(10) -178(2) . . . . no
C(18) C(17) C(16) H(7) -179(1) . . . . no
C(19) C(18) C(17) H(8) -173(2) . . . . no
C(20) C(14) C(13) H(6) -2(2) . . . . no
C(20) C(15) C(16) H(7) 176(1) . . . . no
C(20) C(19) C(18) H(9) 178(2) . . . . no
C(21) C(1) C(2) C(33) 90.2(3) . . . . yes
C(21) C(1) C(2) H(1) -36(1) . . . . no
C(21) C(22) C(23) C(24) 0.8(5) . . . . yes
C(21) C(22) C(23) H(12) -174(2) . . . . no
C(21) C(26) C(25) C(24) 0.8(5) . . . . yes
C(21) C(26) C(25) H(14) -175(2) . . . . no
C(22) C(21) C(26) C(25) -0.3(5) . . . . yes
C(22) C(21) C(26) H(15) 175(2) . . . . no
C(22) C(23) C(24) C(25) -0.2(6) . . . . yes
C(22) C(23) C(24) H(13) 177(2) . . . . no
C(23) C(22) C(21) C(26) -0.5(5) . . . . yes
C(23) C(24) C(25) C(26) -0.5(6) . . . . yes
C(23) C(24) C(25) H(14) 175(2) . . . . no
C(24) C(23) C(22) H(11) 179(2) . . . . no
C(24) C(25) C(26) H(15) -174(2) . . . . no
C(25) C(24) C(23) H(12) 175(2) . . . . no
C(26) C(21) C(22) H(11) -179(2) . . . . no
C(26) C(25) C(24) H(13) -177(2) . . . . no
C(27) C(4) C(3) C(35) -88.6(3) . . . . yes
C(27) C(4) C(3) H(2) 35(1) . . . . no
C(27) C(28) C(29) C(30) 0.0(5) . . . . yes
C(27) C(28) C(29) H(17) -175(2) . . . . no
C(27) C(32) C(31) C(30) 0.5(5) . . . . yes
C(27) C(32) C(31) H(19) -177(2) . . . . no
C(28) C(27) C(32) C(31) 0.3(5) . . . . yes
C(28) C(27) C(32) H(20) -175(2) . . . . no
C(28) C(29) C(30) C(31) 0.8(5) . . . . yes
C(28) C(29) C(30) H(18) 172(2) . . . . no
C(29) C(28) C(27) C(32) -0.5(4) . . . . yes
C(29) C(30) C(31) C(32) -1.1(6) . . . . yes
C(29) C(30) C(31) H(19) 176(2) . . . . no
C(30) C(29) C(28) H(16) 178(1) . . . . no
C(30) C(31) C(32) H(20) 176(2) . . . . no
C(31) C(30) C(29) H(17) 175(2) . . . . no
C(32) C(27) C(28) H(16) -179(2) . . . . no
C(32) C(31) C(30) H(18) -172(2) . . . . no
C(33) N(37) C(38) C(39) -98.4(3) . . . . yes
C(33) N(37) C(38) C(47) 81.6(3) . . . . yes
C(33) C(2) C(3) C(35) 0.2(2) . . . . yes
C(33) C(2) C(3) H(2) -116(1) . . . . no
C(35) N(37) C(38) C(39) 73.5(3) . . . . yes
C(35) N(37) C(38) C(47) -106.5(3) . . . . yes
C(35) C(3) C(2) H(1) 117(1) . . . . no
C(38) C(39) C(40) C(41) 0.0(5) . . . . yes
C(38) C(39) C(40) H(22) 175(2) . . . . no
C(38) C(47) C(42) C(41) -0.3(4) . . . . yes
C(38) C(47) C(42) C(43) 178.8(3) . . . . yes
C(38) C(47) C(46) C(45) 180.0(3) . . . . yes
C(38) C(47) C(46) H(27) 0(2) . . . . no
C(39) C(38) C(47) C(42) 0.5(4) . . . . yes
C(39) C(38) C(47) C(46) -178.2(3) . . . . yes
C(39) C(40) C(41) C(42) 0.2(5) . . . . yes
C(39) C(40) C(41) H(23) 172(1) . . . . no
C(40) C(39) C(38) C(47) -0.4(4) . . . . yes
C(40) C(41) C(42) C(43) -179.1(3) . . . . yes
C(40) C(41) C(42) C(47) -0.1(5) . . . . yes
C(41) C(40) C(39) H(21) -178(2) . . . . no
C(41) C(42) C(43) C(44) -179.6(4) . . . . yes
C(41) C(42) C(43) H(24) 0(2) . . . . no
C(41) C(42) C(47) C(46) 178.5(3) . . . . yes
C(42) C(41) C(40) H(22) -175(2) . . . . no
C(42) C(43) C(44) C(45) 1.0(7) . . . . yes
C(42) C(43) C(44) H(25) -174(3) . . . . no
C(42) C(47) C(46) C(45) 1.3(4) . . . . yes
C(42) C(47) C(46) H(27) -178(2) . . . . no
C(43) C(42) C(41) H(23) 8(2) . . . . no
C(43) C(42) C(47) C(46) -2.5(4) . . . . yes
C(43) C(44) C(45) C(46) -2.2(7) . . . . yes
C(43) C(44) C(45) H(26) -179(2) . . . . no
C(44) C(43) C(42) C(47) 1.4(5) . . . . yes
C(44) C(45) C(46) C(47) 1.1(6) . . . . yes
C(44) C(45) C(46) H(27) -179(2) . . . . no
C(45) C(44) C(43) H(24) -179(2) . . . . no
C(46) C(45) C(44) H(25) 173(3) . . . . no
C(47) C(38) C(39) H(21) 177(2) . . . . no
C(47) C(42) C(41) H(23) -172(2) . . . . no
C(47) C(42) C(43) H(24) -178(2) . . . . no
C(47) C(46) C(45) H(26) 177(2) . . . . no
C(48) C(49) C(50) C(51) 179.8(5) . . . . yes
C(48) C(49) C(50) H(31) -58.7 . . . . no
C(48) C(49) C(50) H(32) 58.3 . . . . no
C(49) C(50) C(51) H(33) -61.3 . . . . no
C(49) C(50) C(51) H(34) 60.1 . . . . no
C(49) C(50) C(51) H(35) 179.8 . . . . no
C(50) C(49) C(48) H(28) 3.0 . . . . no
C(50) C(49) C(48) H(29) 119.5 . . . . no
C(50) C(49) C(48) H(30) -130.5 . . . . no
H(1) C(2) C(3) H(2) 0(2) . . . . no
H(3) C(10) C(11) H(4) -1(3) . . . . no
H(4) C(11) C(12) H(5) 11(3) . . . . no
H(5) C(12) C(13) H(6) 2(3) . . . . no
H(7) C(16) C(17) H(8) -3(2) . . . . no
H(8) C(17) C(18) H(9) 6(3) . . . . no
H(9) C(18) C(19) H(10) 1(3) . . . . no
H(11) C(22) C(23) H(12) 4(3) . . . . no
H(12) C(23) C(24) H(13) -7(3) . . . . no
H(13) C(24) C(25) H(14) -1(3) . . . . no
H(14) C(25) C(26) H(15) 9(3) . . . . no
H(16) C(28) C(29) H(17) 3(2) . . . . no
H(17) C(29) C(30) H(18) -12(3) . . . . no
H(18) C(30) C(31) H(19) 5(3) . . . . no
H(19) C(31) C(32) H(20) -1(3) . . . . no
H(21) C(39) C(40) H(22) -2(3) . . . . no
H(22) C(40) C(41) H(23) -3(3) . . . . no
H(24) C(43) C(44) H(25) 5(4) . . . . no
H(25) C(44) C(45) H(26) -3(4) . . . . no
H(26) C(45) C(46) H(27) -2(3) . . . . no
H(31) C(50) C(51) H(33) 178.9 . . . . no
H(31) C(50) C(51) H(34) -59.6 . . . . no
H(31) C(50) C(51) H(35) 60.1 . . . . no
H(32) C(50) C(51) H(33) 58.6 . . . . no
H(32) C(50) C(51) H(34) -180.0 . . . . no
H(32) C(50) C(51) H(35) -60.3 . . . . no
H(32) C(50) C(51) H(35) -60.3 . . . . no

loop_
_cod_changelog_entry_id
_cod_changelog_entry_author
_cod_changelog_entry_date
_cod_changelog_entry_text
1 'Vaitkus, Antanas' 2022-05-06T19:50:00+03:00 'Updated bibliographic information.'
